data_7026615
loop_
_publ_author_name
'Multani, Kanwarpal'
'Stanlake, Louisa J. E.'
'Stephan, Douglas W.'

_publ_section_title
;
 Ti and Zr complexes of ferrocenyl amidinates.
;
_journal_issue 38
_journal_name_full 'Dalton transactions (Cambridge, England : 2003)'
_journal_page_first 8957
_journal_page_last 8966
_journal_paper_doi 10.1039/c0dt00530d
_journal_volume 39
_journal_year 2010
_chemical_formula_sum 'C47 H64 Cl4 Fe2 N4 Ti'
_chemical_formula_weight 986.42
_space_group_IT_number 14
_symmetry_cell_setting monoclinic
_symmetry_space_group_name_Hall '-P 2yn'
_symmetry_space_group_name_H-M 'P 1 21/n 1'
_atom_sites_solution_hydrogens geom
_atom_sites_solution_primary direct
_atom_sites_solution_secondary difmap
_audit_creation_method SHELXL-97
_cell_angle_alpha 90.00
_cell_angle_beta 93.048(2)
_cell_angle_gamma 90.00
_cell_formula_units_Z 4
_cell_length_a 10.7232(5)
_cell_length_b 22.1321(11)
_cell_length_c 19.1676(9)
_cell_measurement_temperature 296(2)
_cell_volume 4542.6(4)
_computing_structure_refinement 'SHELXL-97 (Sheldrick, 1997)'
_computing_structure_solution 'SHELXS-97 (Sheldrick, 1990)'
_diffrn_ambient_temperature 296(2)
_diffrn_measured_fraction_theta_full 0.988
_diffrn_measured_fraction_theta_max 0.988
_diffrn_radiation_monochromator graphite
_diffrn_radiation_source 'fine-focus sealed tube'
_diffrn_radiation_type MoK\a
_diffrn_radiation_wavelength 0.71073
_diffrn_reflns_av_R_equivalents 0.0720
_diffrn_reflns_av_sigmaI/netI 0.0577
_diffrn_reflns_limit_h_max 13
_diffrn_reflns_limit_h_min -13
_diffrn_reflns_limit_k_max 28
_diffrn_reflns_limit_k_min -28
_diffrn_reflns_limit_l_max 21
_diffrn_reflns_limit_l_min -24
_diffrn_reflns_number 75328
_diffrn_reflns_theta_full 27.54
_diffrn_reflns_theta_max 27.54
_diffrn_reflns_theta_min 2.11
_exptl_absorpt_coefficient_mu 1.075
_exptl_absorpt_correction_T_max 0.9788
_exptl_absorpt_correction_T_min 0.7386
_exptl_absorpt_correction_type multi-scan
_exptl_crystal_density_diffrn 1.442
_exptl_crystal_density_method 'not measured'
_exptl_crystal_F_000 2064
_exptl_crystal_size_max 0.30
_exptl_crystal_size_mid 0.30
_exptl_crystal_size_min 0.02
_refine_diff_density_max 0.512
_refine_diff_density_min -0.610
_refine_diff_density_rms 0.078
_refine_ls_extinction_method none
_refine_ls_goodness_of_fit_ref 1.008
_refine_ls_hydrogen_treatment fixed
_refine_ls_matrix_type full
_refine_ls_number_parameters 523
_refine_ls_number_reflns 10329
_refine_ls_number_restraints 0
_refine_ls_restrained_S_all 1.008
_refine_ls_R_factor_all 0.0754
_refine_ls_R_factor_gt 0.0408
_refine_ls_shift/su_max 0.001
_refine_ls_shift/su_mean 0.000
_refine_ls_structure_factor_coef Fsqd
_refine_ls_weighting_details 'calc w=1/[\s^2^(Fo^2^)+(0.0345P)^2^+3.4847P] where P=(Fo^2^+2Fc^2^)/3'
_refine_ls_weighting_scheme calc
_refine_ls_wR_factor_gt 0.0800
_refine_ls_wR_factor_ref 0.0912
_reflns_number_gt 7262
_reflns_number_total 10329
_reflns_threshold_expression >2sigma(I)
_cod_data_source_file c0dt00530d.txt
_cod_data_source_block '[CyNC(Fc)NCy]2tiCl2'
_cod_original_sg_symbol_H-M P2(1)/n
_cod_database_code 7026615

loop_
_symmetry_equiv_pos_as_xyz
'x, y, z'
'-x+1/2, y+1/2, -z+1/2'
'-x, -y, -z'
'x-1/2, -y-1/2, z-1/2'

loop_
_atom_site_label
_atom_site_type_symbol
_atom_site_fract_x
_atom_site_fract_y
_atom_site_fract_z
_atom_site_U_iso_or_equiv
_atom_site_adp_type
_atom_site_occupancy
_atom_site_symmetry_multiplicity
_atom_site_calc_flag
_atom_site_refinement_flags
Ti1 Ti 0.78344(4) 0.23563(2) 0.80890(2) 0.01369(10) Uani 1 1 d .
Fe1 Fe 0.32519(3) 0.105795(18) 0.804124(19) 0.01880(10) Uani 1 1 d .
Fe2 Fe 0.61205(3) 0.471916(17) 0.864076(19) 0.01829(9) Uani 1 1 d .
Cl1 Cl 0.93039(6) 0.21471(3) 0.89791(3) 0.02222(15) Uani 1 1 d .
Cl2 Cl 0.89752(6) 0.18995(3) 0.72391(3) 0.02170(15) Uani 1 1 d .
Cl3 Cl 0.58810(10) 0.07490(5) 0.42527(4) 0.0570(3) Uani 1 1 d .
Cl4 Cl 0.48563(8) 0.11612(4) 0.55522(4) 0.0410(2) Uani 1 1 d .
N1 N 0.61817(18) 0.23111(10) 0.74731(10) 0.0148(4) Uani 1 1 d .
N2 N 0.66526(19) 0.16669(10) 0.83074(10) 0.0154(5) Uani 1 1 d .
N3 N 0.83248(19) 0.32296(10) 0.79087(10) 0.0156(5) Uani 1 1 d .
N4 N 0.69701(19) 0.30170(9) 0.86866(10) 0.0148(4) Uani 1 1 d .
C1 C 0.5828(2) 0.18041(12) 0.77768(12) 0.0152(5) Uani 1 1 d .
C2 C 0.7598(2) 0.34617(12) 0.84058(12) 0.0139(5) Uani 1 1 d .
C3 C 0.5618(2) 0.25730(12) 0.68246(12) 0.0161(5) Uani 1 1 d .
H3A H 0.4866 0.2342 0.6684 0.019 Uiso 1 1 calc R
C4 C 0.6532(2) 0.25337(13) 0.62429(12) 0.0202(6) Uani 1 1 d .
H4A H 0.7305 0.2735 0.6390 0.024 Uiso 1 1 calc R
H4B H 0.6719 0.2113 0.6152 0.024 Uiso 1 1 calc R
C5 C 0.5983(3) 0.28287(14) 0.55759(13) 0.0277(7) Uani 1 1 d .
H5A H 0.6587 0.2807 0.5218 0.033 Uiso 1 1 calc R
H5B H 0.5245 0.2607 0.5410 0.033 Uiso 1 1 calc R
C6 C 0.5637(3) 0.34822(13) 0.56930(14) 0.0283(7) Uani 1 1 d .
H6A H 0.5265 0.3652 0.5264 0.034 Uiso 1 1 calc R
H6B H 0.6382 0.3713 0.5824 0.034 Uiso 1 1 calc R
C7 C 0.4721(3) 0.35236(14) 0.62660(14) 0.0291(7) Uani 1 1 d .
H7A H 0.3949 0.3324 0.6114 0.035 Uiso 1 1 calc R
H7B H 0.4534 0.3945 0.6353 0.035 Uiso 1 1 calc R
C8 C 0.5248(3) 0.32300(13) 0.69449(13) 0.0241(6) Uani 1 1 d .
H8A H 0.5973 0.3455 0.7123 0.029 Uiso 1 1 calc R
H8B H 0.4624 0.3246 0.7293 0.029 Uiso 1 1 calc R
C9 C 0.6692(2) 0.10859(12) 0.86793(12) 0.0163(5) Uani 1 1 d .
H9A H 0.5894 0.0878 0.8583 0.020 Uiso 1 1 calc R
C10 C 0.7738(2) 0.06924(12) 0.84090(13) 0.0206(6) Uani 1 1 d .
H10A H 0.7576 0.0619 0.7914 0.025 Uiso 1 1 calc R
H10B H 0.8525 0.0907 0.8469 0.025 Uiso 1 1 calc R
C11 C 0.6887(3) 0.11712(12) 0.94709(12) 0.0205(6) Uani 1 1 d .
H11A H 0.7640 0.1405 0.9571 0.025 Uiso 1 1 calc R
H11B H 0.6189 0.1396 0.9642 0.025 Uiso 1 1 calc R
C12 C 0.6997(3) 0.05681(13) 0.98483(13) 0.0249(6) Uani 1 1 d .
H12A H 0.6211 0.0353 0.9787 0.030 Uiso 1 1 calc R
H12B H 0.7159 0.0639 1.0344 0.030 Uiso 1 1 calc R
C13 C 0.8040(3) 0.01782(13) 0.95773(14) 0.0290(7) Uani 1 1 d .
H13A H 0.8840 0.0372 0.9682 0.035 Uiso 1 1 calc R
H13B H 0.8049 -0.0211 0.9810 0.035 Uiso 1 1 calc R
C14 C 0.7846(3) 0.00882(13) 0.87914(14) 0.0272(7) Uani 1 1 d .
H14A H 0.7092 -0.0145 0.8692 0.033 Uiso 1 1 calc R
H14B H 0.8543 -0.0138 0.8622 0.033 Uiso 1 1 calc R
C15 C 0.4691(2) 0.14634(12) 0.75389(13) 0.0186(6) Uani 1 1 d .
C16 C 0.3507(2) 0.17357(14) 0.73437(15) 0.0271(7) Uani 1 1 d .
H16A H 0.3287 0.2161 0.7406 0.032 Uiso 1 1 calc R
C17 C 0.2718(3) 0.12840(15) 0.70386(14) 0.0316(8) Uani 1 1 d .
H17A H 0.1857 0.1344 0.6855 0.038 Uiso 1 1 calc R
C18 C 0.3382(3) 0.07306(15) 0.70457(14) 0.0293(7) Uani 1 1 d .
H18A H 0.3059 0.0342 0.6871 0.035 Uiso 1 1 calc R
C19 C 0.4590(2) 0.08358(13) 0.73628(13) 0.0225(6) Uani 1 1 d .
H19A H 0.5245 0.0531 0.7444 0.027 Uiso 1 1 calc R
C20 C 0.1584(3) 0.09363(15) 0.84952(16) 0.0321(7) Uani 1 1 d .
H20A H 0.0754 0.0972 0.8259 0.039 Uiso 1 1 calc R
C21 C 0.2302(3) 0.04103(14) 0.85495(15) 0.0296(7) Uani 1 1 d .
H21A H 0.2059 0.0013 0.8362 0.036 Uiso 1 1 calc R
C22 C 0.3438(3) 0.05493(14) 0.89315(14) 0.0267(7) Uani 1 1 d .
H22A H 0.4118 0.0266 0.9054 0.032 Uiso 1 1 calc R
C23 C 0.3406(3) 0.11691(14) 0.91094(14) 0.0265(7) Uani 1 1 d .
H23A H 0.4064 0.1393 0.9372 0.032 Uiso 1 1 calc R
C24 C 0.2264(3) 0.14086(15) 0.88340(16) 0.0324(7) Uani 1 1 d .
H24A H 0.1988 0.1829 0.8874 0.039 Uiso 1 1 calc R
C25 C 0.9367(2) 0.35583(12) 0.76125(13) 0.0174(6) Uani 1 1 d .
H25A H 0.9423 0.3958 0.7833 0.021 Uiso 1 1 calc R
C26 C 0.9140(3) 0.36495(13) 0.68263(13) 0.0233(6) Uani 1 1 d .
H26A H 0.8354 0.3859 0.6735 0.028 Uiso 1 1 calc R
H26B H 0.9082 0.3259 0.6597 0.028 Uiso 1 1 calc R
C27 C 1.0198(3) 0.40160(15) 0.65284(16) 0.0342(8) Uani 1 1 d .
H27A H 1.0049 0.4057 0.6027 0.041 Uiso 1 1 calc R
H27B H 1.0213 0.4418 0.6731 0.041 Uiso 1 1 calc R
C28 C 1.1438(3) 0.37134(15) 0.66827(17) 0.0382(8) Uani 1 1 d .
H28A H 1.2098 0.3967 0.6517 0.046 Uiso 1 1 calc R
H28B H 1.1456 0.3332 0.6434 0.046 Uiso 1 1 calc R
C29 C 1.1673(3) 0.35998(14) 0.74581(17) 0.0335(8) Uani 1 1 d .
H29A H 1.1752 0.3984 0.7700 0.040 Uiso 1 1 calc R
H29B H 1.2453 0.3382 0.7536 0.040 Uiso 1 1 calc R
C30 C 1.0616(2) 0.32345(13) 0.77608(15) 0.0259(6) Uani 1 1 d .
H30A H 1.0773 0.3188 0.8261 0.031 Uiso 1 1 calc R
H30B H 1.0583 0.2835 0.7552 0.031 Uiso 1 1 calc R
C31 C 0.6080(2) 0.30900(12) 0.92318(12) 0.0168(5) Uani 1 1 d .
H31A H 0.5886 0.3521 0.9270 0.020 Uiso 1 1 calc R
C32 C 0.4866(2) 0.27537(13) 0.90511(14) 0.0220(6) Uani 1 1 d .
H32A H 0.5037 0.2326 0.9000 0.026 Uiso 1 1 calc R
H32B H 0.4499 0.2901 0.8610 0.026 Uiso 1 1 calc R
C33 C 0.3947(3) 0.28467(14) 0.96266(15) 0.0322(7) Uani 1 1 d .
H33A H 0.3731 0.3271 0.9653 0.039 Uiso 1 1 calc R
H33B H 0.3188 0.2622 0.9512 0.039 Uiso 1 1 calc R
C34 C 0.4505(3) 0.26385(15) 1.03322(15) 0.0376(8) Uani 1 1 d .
H34A H 0.3924 0.2724 1.0690 0.045 Uiso 1 1 calc R
H34B H 0.4639 0.2205 1.0322 0.045 Uiso 1 1 calc R
C35 C 0.5737(3) 0.29543(14) 1.05122(14) 0.0296(7) Uani 1 1 d .
H35A H 0.6100 0.2792 1.0947 0.036 Uiso 1 1 calc R
H35B H 0.5584 0.3382 1.0581 0.036 Uiso 1 1 calc R
C36 C 0.6657(3) 0.28763(13) 0.99410(13) 0.0225(6) Uani 1 1 d .
H36A H 0.6890 0.2454 0.9909 0.027 Uiso 1 1 calc R
H36B H 0.7407 0.3108 1.0059 0.027 Uiso 1 1 calc R
C37 C 0.7570(2) 0.41067(12) 0.85971(12) 0.0157(5) Uani 1 1 d .
C38 C 0.7502(2) 0.43559(12) 0.92912(13) 0.0201(6) Uani 1 1 d .
H38A H 0.7374 0.4124 0.9717 0.024 Uiso 1 1 calc R
C39 C 0.7645(2) 0.49859(13) 0.92521(14) 0.0238(6) Uani 1 1 d .
H39A H 0.7635 0.5267 0.9646 0.029 Uiso 1 1 calc R
C40 C 0.7784(3) 0.51475(13) 0.85439(15) 0.0248(6) Uani 1 1 d .
H40A H 0.7897 0.5558 0.8365 0.030 Uiso 1 1 calc R
C41 C 0.7727(2) 0.46105(12) 0.81401(14) 0.0204(6) Uani 1 1 d .
H41A H 0.7792 0.4587 0.7633 0.024 Uiso 1 1 calc R
C42 C 0.4425(3) 0.43400(15) 0.83676(17) 0.0339(7) Uani 1 1 d .
H42A H 0.4273 0.3912 0.8265 0.041 Uiso 1 1 calc R
C43 C 0.4733(3) 0.47840(16) 0.78810(16) 0.0376(8) Uani 1 1 d .
H43A H 0.4818 0.4722 0.7379 0.045 Uiso 1 1 calc R
C44 C 0.4880(3) 0.53340(15) 0.82427(19) 0.0403(9) Uani 1 1 d .
H44A H 0.5084 0.5725 0.8038 0.048 Uiso 1 1 calc R
C45 C 0.4652(3) 0.52244(15) 0.89517(17) 0.0345(8) Uani 1 1 d .
H45A H 0.4684 0.5525 0.9327 0.041 Uiso 1 1 calc R
C46 C 0.4374(3) 0.46121(15) 0.90215(17) 0.0338(8) Uani 1 1 d .
H46A H 0.4188 0.4407 0.9457 0.041 Uiso 1 1 calc R
C47 C 0.5417(3) 0.13710(16) 0.47400(17) 0.0429(9) Uani 1 1 d .
H47A H 0.4767 0.1589 0.4474 0.051 Uiso 1 1 calc R
H47B H 0.6122 0.1642 0.4818 0.051 Uiso 1 1 calc R

loop_
_atom_site_aniso_label
_atom_site_aniso_U_11
_atom_site_aniso_U_22
_atom_site_aniso_U_33
_atom_site_aniso_U_23
_atom_site_aniso_U_13
_atom_site_aniso_U_12
Ti1 0.0129(2) 0.0152(2) 0.0131(2) 0.00025(18) 0.00163(17) -0.00001(19)
Fe1 0.01516(19) 0.0212(2) 0.02033(19) 0.00240(16) 0.00336(15) -0.00249(16)
Fe2 0.0187(2) 0.0167(2) 0.01961(19) -0.00073(16) 0.00205(15) 0.00158(16)
Cl1 0.0209(3) 0.0250(4) 0.0201(3) 0.0024(3) -0.0053(3) 0.0018(3)
Cl2 0.0214(3) 0.0243(4) 0.0200(3) -0.0024(3) 0.0063(3) 0.0034(3)
Cl3 0.0668(6) 0.0717(7) 0.0321(4) 0.0001(4) -0.0020(4) 0.0313(5)
Cl4 0.0451(5) 0.0473(5) 0.0304(4) 0.0005(4) -0.0008(3) 0.0021(4)
N1 0.0154(11) 0.0175(12) 0.0116(10) 0.0031(9) 0.0009(8) -0.0011(9)
N2 0.0174(11) 0.0158(12) 0.0130(10) 0.0006(9) 0.0016(8) -0.0006(9)
N3 0.0160(11) 0.0160(12) 0.0151(10) 0.0008(9) 0.0039(8) -0.0012(9)
N4 0.0152(11) 0.0167(12) 0.0128(10) 0.0007(9) 0.0049(8) 0.0008(9)
C1 0.0152(13) 0.0168(14) 0.0141(12) -0.0035(10) 0.0051(10) 0.0017(10)
C2 0.0106(12) 0.0180(14) 0.0129(11) 0.0011(10) -0.0016(9) 0.0022(10)
C3 0.0129(12) 0.0217(15) 0.0136(12) 0.0033(10) -0.0001(10) -0.0023(11)
C4 0.0226(14) 0.0248(16) 0.0133(12) 0.0001(11) 0.0025(10) 0.0029(12)
C5 0.0315(16) 0.0385(19) 0.0133(13) 0.0048(12) 0.0024(12) 0.0052(14)
C6 0.0375(17) 0.0252(17) 0.0212(14) 0.0107(12) -0.0076(12) -0.0023(14)
C7 0.0339(17) 0.0263(17) 0.0265(15) 0.0004(13) -0.0043(13) 0.0087(14)
C8 0.0263(15) 0.0271(17) 0.0186(13) 0.0008(12) 0.0000(11) 0.0091(13)
C9 0.0179(13) 0.0172(14) 0.0139(12) 0.0036(10) 0.0020(10) -0.0014(11)
C10 0.0248(15) 0.0199(15) 0.0177(13) 0.0007(11) 0.0061(11) 0.0021(12)
C11 0.0259(15) 0.0205(15) 0.0153(12) 0.0016(11) 0.0036(11) 0.0030(12)
C12 0.0365(17) 0.0236(16) 0.0149(13) 0.0070(11) 0.0037(12) 0.0042(13)
C13 0.0390(18) 0.0229(17) 0.0253(15) 0.0089(12) 0.0032(13) 0.0089(14)
C14 0.0384(18) 0.0163(15) 0.0272(15) 0.0000(12) 0.0059(13) 0.0043(13)
C15 0.0175(13) 0.0230(16) 0.0154(12) 0.0039(11) 0.0029(10) -0.0032(11)
C16 0.0188(14) 0.0301(17) 0.0318(15) 0.0159(13) -0.0024(12) -0.0055(13)
C17 0.0203(15) 0.049(2) 0.0247(15) 0.0168(14) -0.0074(12) -0.0143(15)
C18 0.0287(16) 0.041(2) 0.0186(14) -0.0031(13) 0.0014(12) -0.0183(15)
C19 0.0205(14) 0.0282(17) 0.0193(13) -0.0023(12) 0.0065(11) -0.0066(12)
C20 0.0170(14) 0.046(2) 0.0348(17) -0.0016(15) 0.0101(12) -0.0057(14)
C21 0.0348(17) 0.0290(18) 0.0257(15) 0.0036(13) 0.0075(13) -0.0156(14)
C22 0.0278(16) 0.0303(18) 0.0229(14) 0.0091(13) 0.0083(12) -0.0018(13)
C23 0.0224(15) 0.0369(19) 0.0211(14) -0.0040(13) 0.0085(11) -0.0080(13)
C24 0.0273(16) 0.0340(19) 0.0371(17) -0.0075(14) 0.0141(13) 0.0035(14)
C25 0.0152(13) 0.0158(14) 0.0219(13) -0.0020(11) 0.0072(10) -0.0040(11)
C26 0.0224(14) 0.0262(17) 0.0221(14) 0.0025(12) 0.0077(11) -0.0047(12)
C27 0.0383(18) 0.036(2) 0.0294(16) 0.0076(14) 0.0184(14) -0.0091(15)
C28 0.0331(18) 0.0350(19) 0.049(2) -0.0052(16) 0.0272(15) -0.0108(15)
C29 0.0145(14) 0.0305(18) 0.056(2) -0.0057(15) 0.0096(14) -0.0035(13)
C30 0.0172(14) 0.0249(17) 0.0359(16) 0.0017(13) 0.0044(12) -0.0005(12)
C31 0.0170(13) 0.0187(15) 0.0155(12) -0.0006(11) 0.0075(10) 0.0000(11)
C32 0.0219(14) 0.0235(16) 0.0216(14) -0.0006(12) 0.0098(11) -0.0038(12)
C33 0.0271(16) 0.0324(18) 0.0392(17) -0.0081(14) 0.0215(14) -0.0086(14)
C34 0.053(2) 0.0344(19) 0.0276(16) -0.0073(14) 0.0265(15) -0.0138(16)
C35 0.051(2) 0.0223(17) 0.0166(13) -0.0005(12) 0.0106(13) -0.0028(14)
C36 0.0318(16) 0.0191(15) 0.0170(13) 0.0015(11) 0.0045(11) -0.0018(12)
C37 0.0111(12) 0.0189(14) 0.0171(12) -0.0011(11) 0.0016(10) -0.0003(10)
C38 0.0170(13) 0.0236(16) 0.0199(13) -0.0010(11) 0.0010(10) -0.0013(11)
C39 0.0221(15) 0.0233(16) 0.0259(15) -0.0075(12) 0.0008(11) -0.0046(12)
C40 0.0244(15) 0.0181(16) 0.0322(16) -0.0009(12) 0.0052(12) -0.0047(12)
C41 0.0179(13) 0.0220(16) 0.0218(13) 0.0018(11) 0.0057(11) -0.0012(12)
C42 0.0196(15) 0.0273(18) 0.054(2) -0.0088(15) -0.0082(14) 0.0021(13)
C43 0.0246(16) 0.057(2) 0.0298(17) 0.0003(16) -0.0068(13) 0.0143(16)
C44 0.0254(17) 0.0284(19) 0.067(2) 0.0193(17) 0.0015(16) 0.0082(14)
C45 0.0253(16) 0.0311(19) 0.0472(19) -0.0144(15) 0.0024(14) 0.0123(14)
C46 0.0197(15) 0.043(2) 0.0396(18) 0.0039(15) 0.0065(13) 0.0067(14)
C47 0.050(2) 0.042(2) 0.0365(18) 0.0049(16) 0.0042(16) 0.0019(17)

loop_
_atom_type_symbol
_atom_type_description
_atom_type_scat_dispersion_real
_atom_type_scat_dispersion_imag
_atom_type_scat_source
C C 0.0033 0.0016 'International Tables Vol C Tables 4.2.6.8 and 6.1.1.4'
H H 0.0000 0.0000 'International Tables Vol C Tables 4.2.6.8 and 6.1.1.4'
N N 0.0061 0.0033 'International Tables Vol C Tables 4.2.6.8 and 6.1.1.4'
Cl Cl 0.1484 0.1585 'International Tables Vol C Tables 4.2.6.8 and 6.1.1.4'
Ti Ti 0.2776 0.4457 'International Tables Vol C Tables 4.2.6.8 and 6.1.1.4'
Fe Fe 0.3463 0.8444 'International Tables Vol C Tables 4.2.6.8 and 6.1.1.4'

loop_
_geom_angle_atom_site_label_1
_geom_angle_atom_site_label_2
_geom_angle_atom_site_label_3
_geom_angle
N3 Ti1 N2 155.87(9)
N3 Ti1 N1 99.74(8)
N2 Ti1 N1 63.94(8)
N3 Ti1 N4 63.76(8)
N2 Ti1 N4 96.41(8)
N1 Ti1 N4 87.46(8)
N3 Ti1 Cl1 98.25(6)
N2 Ti1 Cl1 96.05(6)
N1 Ti1 Cl1 159.79(6)
N4 Ti1 Cl1 92.31(6)
N3 Ti1 Cl2 98.27(6)
N2 Ti1 Cl2 100.05(6)
N1 Ti1 Cl2 92.62(6)
N4 Ti1 Cl2 161.70(6)
Cl1 Ti1 Cl2 93.84(3)
C21 Fe1 C16 156.96(12)
C21 Fe1 C17 120.09(12)
C16 Fe1 C17 40.65(11)
C21 Fe1 C22 40.77(11)
C16 Fe1 C22 160.41(12)
C17 Fe1 C22 158.74(12)
C21 Fe1 C19 121.34(12)
C16 Fe1 C19 68.71(12)
C17 Fe1 C19 68.35(12)
C22 Fe1 C19 110.92(12)
C21 Fe1 C20 39.99(12)
C16 Fe1 C20 121.76(12)
C17 Fe1 C20 103.02(12)
C22 Fe1 C20 67.79(12)
C19 Fe1 C20 153.62(12)
C21 Fe1 C24 67.71(12)
C16 Fe1 C24 107.47(13)
C17 Fe1 C24 118.40(13)
C22 Fe1 C24 67.76(12)
C19 Fe1 C24 165.67(12)
C20 Fe1 C24 40.33(12)
C21 Fe1 C18 104.87(12)
C16 Fe1 C18 68.39(13)
C17 Fe1 C18 40.50(13)
C22 Fe1 C18 124.95(13)
C19 Fe1 C18 40.55(11)
C20 Fe1 C18 116.91(12)
C24 Fe1 C18 152.34(12)
C21 Fe1 C23 67.93(12)
C16 Fe1 C23 123.90(12)
C17 Fe1 C23 155.71(13)
C22 Fe1 C23 40.30(11)
C19 Fe1 C23 129.66(11)
C20 Fe1 C23 67.60(11)
C24 Fe1 C23 40.14(12)
C18 Fe1 C23 163.79(13)
C21 Fe1 C15 158.95(12)
C16 Fe1 C15 40.98(10)
C17 Fe1 C15 68.49(10)
C22 Fe1 C15 125.82(11)
C19 Fe1 C15 40.74(11)
C20 Fe1 C15 161.02(12)
C24 Fe1 C15 127.50(12)
C18 Fe1 C15 68.34(11)
C23 Fe1 C15 112.88(11)
C44 Fe2 C41 117.29(12)
C44 Fe2 C43 40.57(13)
C41 Fe2 C43 106.08(12)
C44 Fe2 C40 102.34(13)
C41 Fe2 C40 40.81(11)
C43 Fe2 C40 120.89(13)
C44 Fe2 C42 67.78(13)
C41 Fe2 C42 126.54(12)
C43 Fe2 C42 40.36(13)
C40 Fe2 C42 159.78(13)
C44 Fe2 C45 40.68(13)
C41 Fe2 C45 152.63(12)
C43 Fe2 C45 67.94(13)
C40 Fe2 C45 117.60(12)
C42 Fe2 C45 67.13(13)
C44 Fe2 C39 120.71(13)
C41 Fe2 C39 68.46(11)
C43 Fe2 C39 157.28(13)
C40 Fe2 C39 40.67(11)
C42 Fe2 C39 159.54(12)
C45 Fe2 C39 106.22(12)
C44 Fe2 C38 158.85(13)
C41 Fe2 C38 68.72(10)
C43 Fe2 C38 160.45(13)
C40 Fe2 C38 68.28(11)
C42 Fe2 C38 126.79(12)
C45 Fe2 C38 125.45(12)
C39 Fe2 C38 40.13(11)
C44 Fe2 C46 67.62(13)
C41 Fe2 C46 164.63(12)
C43 Fe2 C46 67.47(13)
C40 Fe2 C46 154.55(12)
C42 Fe2 C46 39.71(12)
C45 Fe2 C46 39.75(12)
C39 Fe2 C46 122.96(12)
C38 Fe2 C46 112.39(12)
C44 Fe2 C37 154.97(12)
C41 Fe2 C37 40.94(10)
C43 Fe2 C37 122.75(12)
C40 Fe2 C37 68.75(11)
C42 Fe2 C37 112.37(11)
C45 Fe2 C37 164.20(12)
C39 Fe2 C37 68.47(11)
C38 Fe2 C37 41.12(10)
C46 Fe2 C37 129.70(12)
C1 N1 C3 126.0(2)
C1 N1 Ti1 92.67(15)
C3 N1 Ti1 139.48(16)
C1 N2 C9 124.3(2)
C1 N2 Ti1 93.83(15)
C9 N2 Ti1 138.73(16)
C2 N3 C25 123.9(2)
C2 N3 Ti1 94.40(15)
C25 N3 Ti1 137.91(16)
C2 N4 C31 125.1(2)
C2 N4 Ti1 92.72(15)
C31 N4 Ti1 142.19(17)
N1 C1 N2 109.3(2)
N1 C1 C15 122.9(2)
N2 C1 C15 127.8(2)
N4 C2 N3 109.0(2)
N4 C2 C37 127.0(2)
N3 C2 C37 123.9(2)
N1 C3 C4 110.1(2)
N1 C3 C8 110.2(2)
C4 C3 C8 110.3(2)
C5 C4 C3 110.7(2)
C6 C5 C4 111.8(2)
C5 C6 C7 109.8(2)
C6 C7 C8 111.5(2)
C3 C8 C7 111.2(2)
N2 C9 C10 109.62(19)
N2 C9 C11 111.8(2)
C10 C9 C11 109.9(2)
C14 C10 C9 112.0(2)
C12 C11 C9 111.5(2)
C11 C12 C13 112.0(2)
C14 C13 C12 110.3(2)
C13 C14 C10 111.3(2)
C19 C15 C16 106.9(2)
C19 C15 C1 128.0(2)
C16 C15 C1 124.5(2)
C19 C15 Fe1 68.87(14)
C16 C15 Fe1 68.40(14)
C1 C15 Fe1 134.32(17)
C17 C16 C15 108.2(3)
C17 C16 Fe1 69.70(16)
C15 C16 Fe1 70.62(15)
C16 C17 C18 108.6(3)
C16 C17 Fe1 69.65(15)
C18 C17 Fe1 70.31(16)
C17 C18 C19 108.0(3)
C17 C18 Fe1 69.19(17)
C19 C18 Fe1 69.50(15)
C18 C19 C15 108.4(3)
C18 C19 Fe1 69.95(15)
C15 C19 Fe1 70.39(15)
C21 C20 C24 108.3(3)
C21 C20 Fe1 69.57(16)
C24 C20 Fe1 69.95(16)
C20 C21 C22 108.2(3)
C20 C21 Fe1 70.44(16)
C22 C21 Fe1 69.95(15)
C23 C22 C21 107.6(3)
C23 C22 Fe1 70.42(16)
C21 C22 Fe1 69.28(16)
C24 C23 C22 107.8(3)
C24 C23 Fe1 69.57(16)
C22 C23 Fe1 69.28(16)
C23 C24 C20 108.1(3)
C23 C24 Fe1 70.29(16)
C20 C24 Fe1 69.73(16)
N3 C25 C26 111.2(2)
N3 C25 C30 111.8(2)
C26 C25 C30 109.7(2)
C25 C26 C27 110.9(2)
C28 C27 C26 110.9(3)
C27 C28 C29 111.4(2)
C28 C29 C30 111.8(2)
C29 C30 C25 109.9(2)
N4 C31 C32 111.5(2)
N4 C31 C36 110.5(2)
C32 C31 C36 110.5(2)
C31 C32 C33 110.2(2)
C34 C33 C32 111.2(3)
C35 C34 C33 111.1(2)
C34 C35 C36 111.9(2)
C35 C36 C31 110.8(2)
C41 C37 C38 106.2(2)
C41 C37 C2 126.6(2)
C38 C37 C2 126.9(2)
C41 C37 Fe2 68.12(14)
C38 C37 Fe2 68.76(14)
C2 C37 Fe2 132.06(17)
C39 C38 C37 108.6(2)
C39 C38 Fe2 69.86(16)
C37 C38 Fe2 70.12(14)
C38 C39 C40 108.6(2)
C38 C39 Fe2 70.01(15)
C40 C39 Fe2 69.28(16)
C41 C40 C39 107.9(2)
C41 C40 Fe2 69.33(15)
C39 C40 Fe2 70.06(16)
C40 C41 C37 108.8(2)
C40 C41 Fe2 69.86(15)
C37 C41 Fe2 70.94(14)
C46 C42 C43 108.4(3)
C46 C42 Fe2 70.71(17)
C43 C42 Fe2 69.29(17)
C44 C43 C42 107.6(3)
C44 C43 Fe2 69.43(18)
C42 C43 Fe2 70.35(17)
C43 C44 C45 107.7(3)
C43 C44 Fe2 70.01(17)
C45 C44 Fe2 70.50(17)
C46 C45 C44 107.9(3)
C46 C45 Fe2 70.67(17)
C44 C45 Fe2 68.82(17)
C42 C46 C45 108.3(3)
C42 C46 Fe2 69.57(17)
C45 C46 Fe2 69.58(17)
Cl3 C47 Cl4 112.60(19)

loop_
_geom_bond_atom_site_label_1
_geom_bond_atom_site_label_2
_geom_bond_distance
Ti1 N3 2.037(2)
Ti1 N2 2.041(2)
Ti1 N1 2.079(2)
Ti1 N4 2.103(2)
Ti1 Cl1 2.3069(8)
Ti1 Cl2 2.3204(7)
Fe1 C21 2.036(3)
Fe1 C16 2.038(3)
Fe1 C17 2.038(3)
Fe1 C22 2.045(3)
Fe1 C19 2.047(3)
Fe1 C20 2.048(3)
Fe1 C24 2.050(3)
Fe1 C18 2.053(3)
Fe1 C23 2.060(3)
Fe1 C15 2.067(2)
Fe2 C44 2.023(3)
Fe2 C41 2.030(3)
Fe2 C43 2.031(3)
Fe2 C40 2.037(3)
Fe2 C42 2.045(3)
Fe2 C45 2.046(3)
Fe2 C39 2.047(3)
Fe2 C38 2.049(3)
Fe2 C46 2.060(3)
Fe2 C37 2.067(3)
Cl3 C47 1.750(3)
Cl4 C47 1.761(3)
N1 C1 1.329(3)
N1 C3 1.472(3)
N2 C1 1.347(3)
N2 C9 1.470(3)
N3 C2 1.363(3)
N3 C25 1.473(3)
N4 C2 1.323(3)
N4 C31 1.461(3)
C1 C15 1.484(4)
C2 C37 1.474(4)
C3 C4 1.526(3)
C3 C8 1.528(4)
C4 C5 1.526(3)
C5 C6 1.513(4)
C6 C7 1.514(4)
C7 C8 1.535(4)
C9 C10 1.532(3)
C9 C11 1.532(3)
C10 C14 1.526(4)
C11 C12 1.520(4)
C12 C13 1.526(4)
C13 C14 1.523(4)
C15 C19 1.432(4)
C15 C16 1.437(4)
C16 C17 1.416(4)
C17 C18 1.416(4)
C18 C19 1.421(4)
C20 C21 1.397(4)
C20 C24 1.413(4)
C21 C22 1.422(4)
C22 C23 1.414(4)
C23 C24 1.411(4)
C25 C26 1.527(3)
C25 C30 1.532(4)
C26 C27 1.530(4)
C27 C28 1.504(4)
C28 C29 1.515(4)
C29 C30 1.531(4)
C31 C32 1.524(4)
C31 C36 1.538(3)
C32 C33 1.531(3)
C33 C34 1.521(4)
C34 C35 1.517(4)
C35 C36 1.522(4)
C37 C41 1.433(4)
C37 C38 1.446(3)
C38 C39 1.405(4)
C39 C40 1.419(4)
C40 C41 1.418(4)
C42 C46 1.394(4)
C42 C43 1.406(5)
C43 C44 1.406(5)
C44 C45 1.414(5)
C45 C46 1.396(4)
